data_7108654
loop_
_publ_author_name
'Zhu, Xiancui'
'Zhou, Shuangliu'
'Wang, Shaowu'
'Wei, Yun'
'Zhang, Lijun'
'Wang, Fenhua'
'Wang, Shaoyin'
'Feng, Zhijun'

_publ_section_title
;
 Rare-earth metal complexes having an unusual indolyl-1,2-dianion through
 C--H activation with a novel \h1:(\m2--\h1:\h1) bonding with metals
;
_journal_coden_ASTM CHCOFS
_journal_issue 98
_journal_name_full
;
 Chemical Communications (Cambridge, United Kingdom)
;
_journal_page_first 12020
_journal_page_last 12022
_journal_paper_doi 10.1039/c2cc36045d
_journal_volume 48
_journal_year 2012
_chemical_formula_sum 'C59 H81 N6 O2 Yb'
_chemical_formula_weight 1079.34
_space_group_IT_number 2
_symmetry_cell_setting triclinic
_symmetry_space_group_name_Hall '-P 1'
_symmetry_space_group_name_H-M 'P -1'
_atom_sites_solution_hydrogens geom
_atom_sites_solution_primary direct
_atom_sites_solution_secondary difmap
_audit_creation_method SHELXL-97
_cell_angle_alpha 105.7870(10)
_cell_angle_beta 102.5530(10)
_cell_angle_gamma 92.6190(10)
_cell_formula_units_Z 2
_cell_length_a 11.9972(8)
_cell_length_b 13.3074(9)
_cell_length_c 21.3606(15)
_cell_measurement_reflns_used 9901
_cell_measurement_temperature 293(2)
_cell_measurement_theta_max 27.29
_cell_measurement_theta_min 2.23
_cell_volume 3183.2(4)
_computing_structure_refinement 'SHELXL-97 (Sheldrick, 1997)'
_computing_structure_solution 'SHELXS-97 (Sheldrick, 1990)'
_diffrn_ambient_temperature 293(2)
_diffrn_measured_fraction_theta_full 0.965
_diffrn_measured_fraction_theta_max 0.965
_diffrn_measurement_device_type 'CCD area detector'
_diffrn_measurement_method 'phi and omega scans'
_diffrn_radiation_monochromator graphite
_diffrn_radiation_source 'fine-focus sealed tube'
_diffrn_radiation_type MoK\a
_diffrn_radiation_wavelength 0.71073
_diffrn_reflns_av_R_equivalents 0.0000
_diffrn_reflns_av_sigmaI/netI 0.0378
_diffrn_reflns_limit_h_max 15
_diffrn_reflns_limit_h_min -15
_diffrn_reflns_limit_k_max 16
_diffrn_reflns_limit_k_min -17
_diffrn_reflns_limit_l_max 28
_diffrn_reflns_limit_l_min 0
_diffrn_reflns_number 14509
_diffrn_reflns_theta_full 27.79
_diffrn_reflns_theta_max 27.79
_diffrn_reflns_theta_min 1.63
_exptl_absorpt_coefficient_mu 1.509
_exptl_absorpt_correction_T_max 0.7729
_exptl_absorpt_correction_T_min 0.7523
_exptl_absorpt_correction_type multi-scan
_exptl_crystal_colour yellow
_exptl_crystal_density_diffrn 1.126
_exptl_crystal_density_method 'not measured'
_exptl_crystal_description block
_exptl_crystal_F_000 1126
_exptl_crystal_size_max 0.20
_exptl_crystal_size_mid 0.19
_exptl_crystal_size_min 0.18
_platon_squeeze_details
;
;
_refine_diff_density_max 0.691
_refine_diff_density_min -0.682
_refine_diff_density_rms 0.069
_refine_ls_extinction_method none
_refine_ls_goodness_of_fit_ref 0.983
_refine_ls_hydrogen_treatment mixed
_refine_ls_matrix_type full
_refine_ls_number_parameters 646
_refine_ls_number_reflns 14509
_refine_ls_number_restraints 46
_refine_ls_restrained_S_all 1.000
_refine_ls_R_factor_all 0.0410
_refine_ls_R_factor_gt 0.0326
_refine_ls_shift/su_max 0.003
_refine_ls_shift/su_mean 0.000
_refine_ls_structure_factor_coef Fsqd
_refine_ls_weighting_details 'calc w=1/[\s^2^(Fo^2^)+(0.0545P)^2^+0.5000P] where P=(Fo^2^+2Fc^2^)/3'
_refine_ls_weighting_scheme calc
_refine_ls_wR_factor_gt 0.0855
_refine_ls_wR_factor_ref 0.0892
_reflns_number_gt 12382
_reflns_number_total 14509
_reflns_threshold_expression >2sigma(I)
_cod_data_source_file c2cc36045d.txt
_cod_data_source_block 111024b_0m
_cod_original_sg_symbol_H-M 'P-1 '
_cod_database_code 7108654

loop_
_symmetry_equiv_pos_as_xyz
'x, y, z'
'-x, -y, -z'

loop_
_atom_site_label
_atom_site_type_symbol
_atom_site_fract_x
_atom_site_fract_y
_atom_site_fract_z
_atom_site_U_iso_or_equiv
_atom_site_adp_type
_atom_site_occupancy
_atom_site_symmetry_multiplicity
_atom_site_calc_flag
_atom_site_refinement_flags
_atom_site_disorder_assembly
_atom_site_disorder_group
C1 C 0.0741(3) 0.3905(3) 0.32594(17) 0.0542(7) Uani 1 1 d . . .
H1 H 0.0363 0.3517 0.2826 0.065 Uiso 1 1 calc R . .
C2 C 0.0563(3) 0.3676(3) 0.38171(17) 0.0543(7) Uani 1 1 d . . .
C3 C 0.1308(3) 0.4442(3) 0.43739(17) 0.0575(8) Uani 1 1 d . . .
C4 C 0.1900(3) 0.5087(3) 0.40954(16) 0.0538(7) Uani 1 1 d . . .
C5 C 0.2737(4) 0.5905(3) 0.45004(19) 0.0708(10) Uani 1 1 d . . .
H5 H 0.3127 0.6321 0.4313 0.085 Uiso 1 1 calc R . .
C6 C 0.2968(4) 0.6078(4) 0.5180(2) 0.0928(14) Uani 1 1 d . . .
H6 H 0.3537 0.6607 0.5457 0.111 Uiso 1 1 calc R . .
C7 C 0.2366(5) 0.5476(4) 0.5460(2) 0.1059(17) Uani 1 1 d . . .
H7 H 0.2520 0.5627 0.5924 0.127 Uiso 1 1 calc R . .
C8 C 0.1543(4) 0.4658(4) 0.5070(2) 0.0875(13) Uani 1 1 d . . .
H8 H 0.1153 0.4258 0.5266 0.105 Uiso 1 1 calc R . .
C9 C -0.0182(3) 0.2800(3) 0.3833(2) 0.0670(10) Uani 1 1 d . . .
H9 H -0.0263 0.2742 0.4246 0.080 Uiso 1 1 calc R . .
C10 C -0.1475(4) 0.1234(3) 0.3349(3) 0.0812(12) Uani 1 1 d . . .
C11 C -0.2703(4) 0.1449(5) 0.3126(4) 0.125(2) Uani 1 1 d . . .
H11A H -0.2861 0.2047 0.3451 0.188 Uiso 1 1 calc R . .
H11B H -0.3216 0.0847 0.3084 0.188 Uiso 1 1 calc R . .
H11C H -0.2812 0.1592 0.2701 0.188 Uiso 1 1 calc R . .
C12 C -0.1253(6) 0.0286(4) 0.2846(4) 0.148(3) Uani 1 1 d . . .
H12A H -0.1406 0.0401 0.2412 0.223 Uiso 1 1 calc R . .
H12B H -0.1745 -0.0314 0.2831 0.223 Uiso 1 1 calc R . .
H12C H -0.0464 0.0162 0.2971 0.223 Uiso 1 1 calc R . .
C13 C -0.1285(6) 0.1046(6) 0.4032(4) 0.151(3) Uani 1 1 d . . .
H13A H -0.0490 0.0963 0.4187 0.227 Uiso 1 1 calc R . .
H13B H -0.1754 0.0420 0.3999 0.227 Uiso 1 1 calc R . .
H13C H -0.1489 0.1634 0.4344 0.227 Uiso 1 1 calc R . .
C14 C 0.3514(3) 0.6933(3) 0.2126(2) 0.0694(10) Uani 1 1 d . A .
H14 H 0.2862 0.6851 0.1781 0.083 Uiso 1 1 calc R . .
C15 C 0.4455(4) 0.7605(3) 0.2223(2) 0.0769(12) Uani 1 1 d . . .
C16 C 0.5257(3) 0.7505(3) 0.2797(2) 0.0692(10) Uani 1 1 d . A .
C17 C 0.4712(3) 0.6749(3) 0.30089(18) 0.0567(8) Uani 1 1 d . . .
C18 C 0.5262(3) 0.6444(3) 0.3557(2) 0.0719(10) Uani 1 1 d . A .
H18 H 0.4900 0.5942 0.3697 0.086 Uiso 1 1 calc R . .
C19 C 0.6348(4) 0.6898(5) 0.3885(3) 0.1051(18) Uani 1 1 d . . .
H19 H 0.6722 0.6692 0.4252 0.126 Uiso 1 1 calc R A .
C20 C 0.6906(5) 0.7637(6) 0.3700(4) 0.138(3) Uani 1 1 d . A .
H20 H 0.7646 0.7931 0.3941 0.166 Uiso 1 1 calc R . .
C21 C 0.6386(5) 0.7948(4) 0.3165(4) 0.114(2) Uani 1 1 d . . .
H21 H 0.6770 0.8455 0.3038 0.137 Uiso 1 1 calc R A .
C22 C 0.4785(8) 0.8346(6) 0.1886(4) 0.057(2) Uani 0.599(16) 1 d P A 1
H22 H 0.5483 0.8771 0.2046 0.068 Uiso 0.599(16) 1 calc PR A 1
C22' C 0.4190(16) 0.8166(13) 0.1606(8) 0.064(3) Uani 0.401(16) 1 d P A 2
H22' H 0.3519 0.8000 0.1267 0.077 Uiso 0.401(16) 1 calc PR A 2
C23 C 0.4521(8) 0.9226(6) 0.1046(4) 0.132(3) Uani 1 1 d . . .
C24 C 0.5750(10) 0.9625(9) 0.1126(6) 0.222(5) Uani 1 1 d . A .
H24A H 0.5775 1.0229 0.0964 0.333 Uiso 1 1 calc R . .
H24B H 0.6116 0.9085 0.0874 0.333 Uiso 1 1 calc R . .
H24C H 0.6144 0.9815 0.1591 0.333 Uiso 1 1 calc R . .
C25 C 0.4182(12) 0.8565(9) 0.0356(5) 0.283(7) Uani 1 1 d . A .
H25A H 0.3500 0.8786 0.0126 0.424 Uiso 1 1 calc R . .
H25B H 0.4033 0.7847 0.0348 0.424 Uiso 1 1 calc R . .
H25C H 0.4790 0.8628 0.0137 0.424 Uiso 1 1 calc R . .
C26 C 0.3915(12) 1.0109(9) 0.1231(7) 0.330(10) Uani 1 1 d . A .
H26A H 0.3404 1.0189 0.0838 0.495 Uiso 1 1 calc R . .
H26B H 0.4453 1.0729 0.1438 0.495 Uiso 1 1 calc R . .
H26C H 0.3480 1.0006 0.1540 0.495 Uiso 1 1 calc R . .
C27 C 0.1701(3) 0.3356(3) 0.10133(15) 0.0531(7) Uani 1 1 d . . .
C28 C 0.2467(3) 0.3514(3) 0.06264(18) 0.0665(9) Uani 1 1 d . . .
C29 C 0.2695(4) 0.2630(4) 0.0164(2) 0.0880(14) Uani 1 1 d . . .
H29 H 0.3195 0.2716 -0.0100 0.106 Uiso 1 1 calc R . .
C30 C 0.2212(5) 0.1654(4) 0.0088(2) 0.1023(17) Uani 1 1 d . . .
H30 H 0.2389 0.1079 -0.0220 0.123 Uiso 1 1 calc R . .
C31 C 0.1468(5) 0.1513(3) 0.0460(2) 0.0916(14) Uani 1 1 d . . .
H31 H 0.1132 0.0838 0.0398 0.110 Uiso 1 1 calc R . .
C32 C 0.1194(3) 0.2345(3) 0.09292(18) 0.0653(9) Uani 1 1 d . . .
C33 C 0.2995(3) 0.4595(4) 0.0687(2) 0.0802(12) Uani 1 1 d . . .
H33 H 0.2914 0.5062 0.1113 0.096 Uiso 1 1 calc R . .
C34 C 0.4264(5) 0.4664(7) 0.0699(4) 0.149(3) Uani 1 1 d . . .
H34A H 0.4690 0.4560 0.1108 0.223 Uiso 1 1 calc R . .
H34B H 0.4514 0.5344 0.0673 0.223 Uiso 1 1 calc R . .
H34C H 0.4392 0.4131 0.0324 0.223 Uiso 1 1 calc R . .
C35 C 0.2358(5) 0.5015(4) 0.0136(3) 0.1087(17) Uani 1 1 d . . .
H35A H 0.2437 0.4586 -0.0290 0.163 Uiso 1 1 calc R . .
H35B H 0.2672 0.5725 0.0207 0.163 Uiso 1 1 calc R . .
H35C H 0.1559 0.5000 0.0140 0.163 Uiso 1 1 calc R . .
C36 C 0.0375(4) 0.2130(3) 0.1343(2) 0.0727(10) Uani 1 1 d . . .
H36 H 0.0200 0.2812 0.1596 0.087 Uiso 1 1 calc R . .
C37 C -0.0746(5) 0.1517(6) 0.0925(4) 0.154(3) Uani 1 1 d . . .
H37A H -0.1054 0.1829 0.0578 0.231 Uiso 1 1 calc R . .
H37B H -0.1277 0.1525 0.1203 0.231 Uiso 1 1 calc R . .
H37C H -0.0622 0.0805 0.0727 0.231 Uiso 1 1 calc R . .
C38 C 0.0978(5) 0.1594(5) 0.1856(3) 0.1148(19) Uani 1 1 d . . .
H38A H 0.0511 0.1570 0.2165 0.172 Uiso 1 1 calc R . .
H38B H 0.1709 0.1985 0.2096 0.172 Uiso 1 1 calc R . .
H38C H 0.1090 0.0892 0.1627 0.172 Uiso 1 1 calc R . .
C39 C 0.0543(2) 0.4677(2) 0.13966(14) 0.0446(6) Uani 1 1 d . A .
H39 H 0.0003 0.4427 0.0989 0.053 Uiso 1 1 calc R . .
C40 C -0.0640(3) 0.5989(2) 0.17782(15) 0.0495(7) Uani 1 1 d . . .
C41 C -0.0608(3) 0.6936(3) 0.16089(17) 0.0585(8) Uani 1 1 d . . .
C42 C -0.1611(4) 0.7434(3) 0.1549(2) 0.0731(11) Uani 1 1 d . . .
H42 H -0.1604 0.8064 0.1439 0.088 Uiso 1 1 calc R . .
C43 C -0.2580(4) 0.7033(4) 0.1646(2) 0.0822(13) Uani 1 1 d . . .
H43 H -0.3233 0.7384 0.1600 0.099 Uiso 1 1 calc R . .
C44 C -0.2619(3) 0.6111(4) 0.1812(2) 0.0830(12) Uani 1 1 d . . .
H44 H -0.3302 0.5846 0.1878 0.100 Uiso 1 1 calc R . .
C45 C -0.1656(3) 0.5555(3) 0.18862(18) 0.0628(9) Uani 1 1 d . . .
C46 C 0.0465(3) 0.7389(3) 0.1479(2) 0.0684(10) Uani 1 1 d . . .
H46 H 0.1113 0.7116 0.1722 0.082 Uiso 1 1 calc R . .
C47 C 0.0463(5) 0.7005(4) 0.0753(3) 0.1066(17) Uani 1 1 d . . .
H47A H 0.0450 0.6254 0.0623 0.160 Uiso 1 1 calc R . .
H47B H 0.1142 0.7316 0.0679 0.160 Uiso 1 1 calc R . .
H47C H -0.0205 0.7198 0.0492 0.160 Uiso 1 1 calc R . .
C48 C 0.0675(5) 0.8565(4) 0.1739(3) 0.119(2) Uani 1 1 d . . .
H48A H 0.0081 0.8866 0.1493 0.179 Uiso 1 1 calc R . .
H48B H 0.1408 0.8799 0.1685 0.179 Uiso 1 1 calc R . .
H48C H 0.0669 0.8782 0.2205 0.179 Uiso 1 1 calc R . .
C49 C -0.1733(3) 0.4544(4) 0.2077(2) 0.0815(13) Uani 1 1 d . . .
H49 H -0.0966 0.4307 0.2133 0.098 Uiso 1 1 calc R . .
C50 C -0.2545(6) 0.3684(5) 0.1527(4) 0.125(2) Uani 1 1 d . . .
H50A H -0.3304 0.3900 0.1452 0.187 Uiso 1 1 calc R . .
H50B H -0.2563 0.3051 0.1660 0.187 Uiso 1 1 calc R . .
H50C H -0.2283 0.3557 0.1121 0.187 Uiso 1 1 calc R . .
C51 C -0.2074(5) 0.4694(5) 0.2736(3) 0.1109(19) Uani 1 1 d . . .
H51A H -0.1489 0.5156 0.3091 0.166 Uiso 1 1 calc R . .
H51B H -0.2162 0.4026 0.2821 0.166 Uiso 1 1 calc R . .
H51C H -0.2789 0.4995 0.2713 0.166 Uiso 1 1 calc R . .
C52 C 0.4247(4) 0.3960(4) 0.2324(2) 0.0809(11) Uani 1 1 d U . .
H52A H 0.3831 0.3769 0.1858 0.097 Uiso 1 1 calc R . .
H52B H 0.4798 0.4568 0.2411 0.097 Uiso 1 1 calc R . .
C53 C 0.4824(6) 0.3105(6) 0.2464(4) 0.1396(19) Uani 1 1 d U . .
H53A H 0.5645 0.3261 0.2527 0.168 Uiso 1 1 calc R . .
H53B H 0.4561 0.2474 0.2092 0.168 Uiso 1 1 calc R . .
C54 C 0.4582(5) 0.2942(5) 0.3068(3) 0.1199(17) Uani 1 1 d U . .
H54A H 0.5270 0.3140 0.3430 0.144 Uiso 1 1 calc R . .
H54B H 0.4327 0.2206 0.2991 0.144 Uiso 1 1 calc R . .
C55 C 0.3670(4) 0.3598(4) 0.3245(2) 0.0861(12) Uani 1 1 d U . .
H55A H 0.2979 0.3161 0.3214 0.103 Uiso 1 1 calc R . .
H55B H 0.3924 0.4065 0.3697 0.103 Uiso 1 1 calc R . .
C56 C 0.0580(4) 0.7019(3) 0.3484(2) 0.0801(11) Uani 1 1 d U . .
H56A H -0.0076 0.6767 0.3104 0.096 Uiso 1 1 calc R . .
H56B H 0.0560 0.6601 0.3791 0.096 Uiso 1 1 calc R . .
C57 C 0.0560(6) 0.8090(5) 0.3809(4) 0.145(2) Uani 1 1 d U . .
H57A H 0.0356 0.8163 0.4233 0.174 Uiso 1 1 calc R . .
H57B H -0.0014 0.8380 0.3534 0.174 Uiso 1 1 calc R . .
C58 C 0.1672(5) 0.8657(4) 0.3924(3) 0.1205(18) Uani 1 1 d U . .
H58A H 0.2076 0.8815 0.4391 0.145 Uiso 1 1 calc R . .
H58B H 0.1592 0.9312 0.3810 0.145 Uiso 1 1 calc R . .
C59 C 0.2313(4) 0.7970(3) 0.3491(2) 0.0857(12) Uani 1 1 d U . .
H59A H 0.2370 0.8229 0.3115 0.103 Uiso 1 1 calc R . .
H59B H 0.3082 0.7940 0.3742 0.103 Uiso 1 1 calc R . .
N1 N 0.1535(2) 0.4766(2) 0.34009(13) 0.0543(6) Uani 1 1 d . A .
N2 N -0.0721(3) 0.2119(3) 0.33111(19) 0.0732(9) Uani 1 1 d . . .
N3 N 0.3621(2) 0.6378(2) 0.25970(15) 0.0599(7) Uani 1 1 d . A .
N4 N 0.4071(8) 0.8378(7) 0.1369(5) 0.071(3) Uani 0.599(16) 1 d P A 1
N4' N 0.4973(9) 0.8821(7) 0.1648(5) 0.073(4) Uani 0.401(16) 1 d P A 2
N5 N 0.1496(2) 0.4242(2) 0.15171(12) 0.0464(5) Uani 1 1 d . A .
N6 N 0.0380(2) 0.5483(2) 0.18751(12) 0.0460(5) Uani 1 1 d . A .
O1 O 0.3456(2) 0.41998(19) 0.27576(13) 0.0636(6) Uani 1 1 d . A .
O2 O 0.1659(2) 0.69445(17) 0.32604(12) 0.0613(6) Uani 1 1 d . A .
Yb1 Yb 0.208611(10) 0.535516(9) 0.261083(6) 0.04196(5) Uani 1 1 d . . .

loop_
_atom_site_aniso_label
_atom_site_aniso_U_11
_atom_site_aniso_U_22
_atom_site_aniso_U_33
_atom_site_aniso_U_23
_atom_site_aniso_U_13
_atom_site_aniso_U_12
C1 0.0585(18) 0.0555(18) 0.0490(17) 0.0177(14) 0.0115(14) 0.0025(14)
C2 0.0552(17) 0.0589(18) 0.0591(19) 0.0276(15) 0.0215(15) 0.0067(14)
C3 0.065(2) 0.065(2) 0.0502(18) 0.0267(15) 0.0170(15) 0.0096(16)
C4 0.0605(18) 0.0572(18) 0.0466(17) 0.0191(14) 0.0134(14) 0.0064(14)
C5 0.083(3) 0.068(2) 0.058(2) 0.0189(18) 0.0131(19) -0.0065(19)
C6 0.111(4) 0.096(3) 0.057(2) 0.016(2) 0.003(2) -0.015(3)
C7 0.148(5) 0.113(4) 0.045(2) 0.022(2) 0.007(3) -0.015(3)
C8 0.113(3) 0.103(3) 0.057(2) 0.039(2) 0.026(2) -0.001(3)
C9 0.065(2) 0.072(2) 0.079(3) 0.039(2) 0.030(2) 0.0057(18)
C10 0.075(3) 0.067(2) 0.112(4) 0.035(2) 0.034(2) -0.0027(19)
C11 0.076(3) 0.109(4) 0.189(7) 0.038(4) 0.038(4) -0.010(3)
C12 0.146(5) 0.073(3) 0.234(9) 0.015(4) 0.102(6) -0.012(3)
C13 0.152(6) 0.141(6) 0.178(7) 0.094(5) 0.026(5) -0.046(5)
C14 0.070(2) 0.070(2) 0.084(3) 0.041(2) 0.025(2) 0.0159(18)
C15 0.103(3) 0.0500(19) 0.107(3) 0.035(2) 0.069(3) 0.0177(19)
C16 0.066(2) 0.055(2) 0.090(3) 0.0093(19) 0.043(2) -0.0008(16)
C17 0.0476(16) 0.0545(18) 0.069(2) 0.0144(16) 0.0212(15) 0.0045(13)
C18 0.062(2) 0.081(3) 0.070(2) 0.018(2) 0.0133(18) 0.0103(18)
C19 0.071(3) 0.129(5) 0.086(3) -0.003(3) 0.002(3) 0.009(3)
C20 0.062(3) 0.159(7) 0.137(6) -0.027(5) 0.005(3) -0.026(4)
C21 0.085(3) 0.086(3) 0.156(6) -0.016(3) 0.070(4) -0.033(3)
C22 0.064(4) 0.056(4) 0.060(5) 0.021(3) 0.028(4) 0.011(3)
C22' 0.066(8) 0.070(9) 0.057(9) 0.022(6) 0.010(7) 0.013(7)
C23 0.203(7) 0.144(6) 0.115(5) 0.094(5) 0.091(5) 0.093(5)
C24 0.223(11) 0.266(13) 0.242(12) 0.189(11) 0.043(10) 0.044(10)
C25 0.46(2) 0.274(13) 0.119(7) 0.115(9) 0.040(10) -0.072(13)
C26 0.49(2) 0.332(15) 0.46(2) 0.344(16) 0.373(18) 0.330(16)
C27 0.0533(17) 0.069(2) 0.0394(15) 0.0156(14) 0.0115(13) 0.0251(15)
C28 0.059(2) 0.094(3) 0.0487(19) 0.0186(18) 0.0158(15) 0.0267(19)
C29 0.099(3) 0.115(4) 0.064(3) 0.026(3) 0.041(2) 0.047(3)
C30 0.149(5) 0.088(3) 0.082(3) 0.016(3) 0.053(3) 0.065(3)
C31 0.143(4) 0.067(3) 0.077(3) 0.023(2) 0.045(3) 0.044(3)
C32 0.086(3) 0.059(2) 0.054(2) 0.0170(16) 0.0203(18) 0.0234(18)
C33 0.069(2) 0.113(3) 0.056(2) 0.011(2) 0.0281(19) -0.003(2)
C34 0.080(3) 0.257(9) 0.145(6) 0.112(6) 0.036(4) -0.006(4)
C35 0.121(4) 0.087(3) 0.113(4) 0.033(3) 0.013(3) 0.009(3)
C36 0.100(3) 0.051(2) 0.069(2) 0.0161(17) 0.025(2) 0.0095(19)
C37 0.101(4) 0.197(8) 0.127(5) -0.011(5) 0.034(4) -0.023(5)
C38 0.146(5) 0.118(4) 0.120(5) 0.075(4) 0.057(4) 0.037(4)
C39 0.0424(14) 0.0540(16) 0.0366(14) 0.0142(12) 0.0063(11) 0.0068(12)
C40 0.0481(15) 0.0581(18) 0.0411(15) 0.0118(13) 0.0093(12) 0.0183(13)
C41 0.0585(19) 0.063(2) 0.0508(18) 0.0160(15) 0.0055(15) 0.0167(15)
C42 0.078(3) 0.073(2) 0.073(2) 0.023(2) 0.017(2) 0.038(2)
C43 0.072(3) 0.108(3) 0.079(3) 0.033(2) 0.026(2) 0.055(2)
C44 0.054(2) 0.119(4) 0.090(3) 0.039(3) 0.032(2) 0.032(2)
C45 0.0488(17) 0.088(3) 0.060(2) 0.0277(18) 0.0191(15) 0.0203(16)
C46 0.062(2) 0.064(2) 0.081(3) 0.0300(19) 0.0079(18) 0.0122(16)
C47 0.106(4) 0.111(4) 0.108(4) 0.019(3) 0.054(3) -0.002(3)
C48 0.147(5) 0.077(3) 0.130(5) 0.018(3) 0.044(4) -0.019(3)
C49 0.053(2) 0.113(3) 0.103(3) 0.056(3) 0.035(2) 0.021(2)
C50 0.125(5) 0.106(4) 0.140(6) 0.035(4) 0.027(4) 0.003(4)
C51 0.093(4) 0.157(5) 0.109(4) 0.074(4) 0.036(3) 0.008(3)
C52 0.072(2) 0.107(3) 0.081(3) 0.040(2) 0.034(2) 0.036(2)
C53 0.141(4) 0.139(4) 0.180(5) 0.074(4) 0.078(4) 0.066(3)
C54 0.113(4) 0.125(4) 0.156(5) 0.082(3) 0.041(3) 0.064(3)
C55 0.093(3) 0.090(3) 0.101(3) 0.067(3) 0.022(2) 0.030(2)
C56 0.076(2) 0.079(2) 0.078(3) 0.002(2) 0.031(2) 0.010(2)
C57 0.136(4) 0.099(3) 0.186(5) -0.011(4) 0.072(4) 0.011(3)
C58 0.129(4) 0.074(3) 0.134(4) -0.016(3) 0.038(3) 0.006(3)
C59 0.104(3) 0.050(2) 0.095(3) 0.009(2) 0.027(2) -0.007(2)
N1 0.0636(16) 0.0564(15) 0.0450(14) 0.0186(12) 0.0141(12) -0.0011(12)
N2 0.073(2) 0.0635(19) 0.087(2) 0.0238(18) 0.0266(18) -0.0025(16)
N3 0.0492(14) 0.0648(17) 0.0744(19) 0.0348(15) 0.0146(13) 0.0047(12)
N4 0.063(5) 0.085(5) 0.081(6) 0.047(4) 0.019(4) 0.008(3)
N4' 0.087(8) 0.072(6) 0.081(7) 0.045(5) 0.035(5) 0.007(5)
N5 0.0455(13) 0.0556(14) 0.0392(12) 0.0146(11) 0.0102(10) 0.0132(10)
N6 0.0422(12) 0.0555(14) 0.0410(13) 0.0153(11) 0.0081(10) 0.0119(10)
O1 0.0590(13) 0.0698(15) 0.0702(16) 0.0354(13) 0.0120(12) 0.0146(11)
O2 0.0680(14) 0.0502(12) 0.0635(14) 0.0113(11) 0.0185(11) 0.0010(10)
Yb1 0.04092(7) 0.04721(8) 0.03952(7) 0.01804(5) 0.00708(5) 0.00124(5)

loop_
_atom_type_symbol
_atom_type_description
_atom_type_scat_dispersion_real
_atom_type_scat_dispersion_imag
_atom_type_scat_source
C C 0.0033 0.0016 'International Tables Vol C Tables 4.2.6.8 and 6.1.1.4'
H H 0.0000 0.0000 'International Tables Vol C Tables 4.2.6.8 and 6.1.1.4'
N N 0.0061 0.0033 'International Tables Vol C Tables 4.2.6.8 and 6.1.1.4'
Yb Yb -0.3850 5.5486 'International Tables Vol C Tables 4.2.6.8 and 6.1.1.4'
O O 0.0106 0.0060 'International Tables Vol C Tables 4.2.6.8 and 6.1.1.4'

loop_
_geom_angle_atom_site_label_1
_geom_angle_atom_site_label_2
_geom_angle_atom_site_label_3
_geom_angle
C2 C1 N1 113.4(3)
C2 C1 H1 123.3
N1 C1 H1 123.3
C1 C2 C3 105.7(3)
C1 C2 C9 126.6(3)
C3 C2 C9 127.6(3)
C8 C3 C4 118.8(4)
C8 C3 C2 135.3(4)
C4 C3 C2 105.9(3)
N1 C4 C5 128.2(3)
N1 C4 C3 110.4(3)
C5 C4 C3 121.4(3)
C6 C5 C4 118.3(4)
C6 C5 H5 120.8
C4 C5 H5 120.8
C5 C6 C7 120.9(4)
C5 C6 H6 119.6
C7 C6 H6 119.6
C8 C7 C6 121.7(4)
C8 C7 H7 119.1
C6 C7 H7 119.1
C7 C8 C3 118.8(4)
C7 C8 H8 120.6
C3 C8 H8 120.6
N2 C9 C2 122.2(4)
N2 C9 H9 118.9
C2 C9 H9 118.9
N2 C10 C12 105.4(4)
N2 C10 C11 107.2(4)
C12 C10 C11 108.8(5)
N2 C10 C13 115.4(4)
C12 C10 C13 110.0(5)
C11 C10 C13 109.8(5)
C10 C11 H11A 109.5
C10 C11 H11B 109.5
H11A C11 H11B 109.5
C10 C11 H11C 109.5
H11A C11 H11C 109.5
H11B C11 H11C 109.5
C10 C12 H12A 109.5
C10 C12 H12B 109.5
H12A C12 H12B 109.5
C10 C12 H12C 109.5
H12A C12 H12C 109.5
H12B C12 H12C 109.5
C10 C13 H13A 109.5
C10 C13 H13B 109.5
H13A C13 H13B 109.5
C10 C13 H13C 109.5
H13A C13 H13C 109.5
H13B C13 H13C 109.5
C15 C14 N3 112.9(4)
C15 C14 Yb1 150.7(3)
N3 C14 Yb1 38.31(16)
C15 C14 H14 123.5
N3 C14 H14 123.5
Yb1 C14 H14 85.5
C14 C15 C16 106.7(3)
C14 C15 C22 135.1(6)
C16 C15 C22 118.2(5)
C14 C15 C22' 106.2(8)
C16 C15 C22' 147.1(8)
C22 C15 C22' 28.9(6)
C17 C16 C21 117.7(5)
C17 C16 C15 105.5(3)
C21 C16 C15 136.9(5)
C18 C17 N3 128.0(3)
C18 C17 C16 120.9(4)
N3 C17 C16 111.1(3)
C19 C18 C17 118.4(5)
C19 C18 H18 120.8
C17 C18 H18 120.8
C20 C19 C18 122.8(6)
C20 C19 H19 118.6
C18 C19 H19 118.6
C19 C20 C21 120.0(5)
C19 C20 H20 120.0
C21 C20 H20 120.0
C20 C21 C16 120.3(5)
C20 C21 H21 119.9
C16 C21 H21 119.9
N4 C22 C15 116.0(8)
N4 C22 H22 122.0
C15 C22 H22 122.0
N4' C22' C15 112.7(14)
N4' C22' H22' 123.6
C15 C22' H22' 123.6
C26 C23 C25 117.6(9)
C26 C23 C24 107.8(10)
C25 C23 C24 103.4(8)
C26 C23 N4' 110.7(7)
C25 C23 N4' 124.3(7)
C24 C23 N4' 85.9(7)
C26 C23 N4 105.7(6)
C25 C23 N4 96.1(7)
C24 C23 N4 126.7(7)
N4' C23 N4 43.4(5)
C23 C24 H24A 109.5
C23 C24 H24B 109.5
H24A C24 H24B 109.5
C23 C24 H24C 109.5
H24A C24 H24C 109.5
H24B C24 H24C 109.5
C23 C25 H25A 109.5
C23 C25 H25B 109.5
H25A C25 H25B 109.5
C23 C25 H25C 109.5
H25A C25 H25C 109.5
H25B C25 H25C 109.5
C23 C26 H26A 109.5
C23 C26 H26B 109.5
H26A C26 H26B 109.5
C23 C26 H26C 109.5
H26A C26 H26C 109.5
H26B C26 H26C 109.5
C32 C27 C28 120.4(3)
C32 C27 N5 120.7(3)
C28 C27 N5 118.8(3)
C29 C28 C27 117.4(4)
C29 C28 C33 120.7(4)
C27 C28 C33 121.8(3)
C30 C29 C28 122.0(4)
C30 C29 H29 119.0
C28 C29 H29 119.0
C29 C30 C31 120.0(4)
C29 C30 H30 120.0
C31 C30 H30 120.0
C30 C31 C32 121.8(5)
C30 C31 H31 119.1
C32 C31 H31 119.1
C31 C32 C27 118.3(4)
C31 C32 C36 119.2(4)
C27 C32 C36 122.5(3)
C28 C33 C35 111.3(4)
C28 C33 C34 114.2(5)
C35 C33 C34 109.4(4)
C28 C33 H33 107.2
C35 C33 H33 107.2
C34 C33 H33 107.2
C33 C34 H34A 109.5
C33 C34 H34B 109.5
H34A C34 H34B 109.5
C33 C34 H34C 109.5
H34A C34 H34C 109.5
H34B C34 H34C 109.5
C33 C35 H35A 109.5
C33 C35 H35B 109.5
H35A C35 H35B 109.5
C33 C35 H35C 109.5
H35A C35 H35C 109.5
H35B C35 H35C 109.5
C37 C36 C32 113.4(4)
C37 C36 C38 111.8(5)
C32 C36 C38 109.8(4)
C37 C36 H36 107.2
C32 C36 H36 107.2
C38 C36 H36 107.2
C36 C37 H37A 109.5
C36 C37 H37B 109.5
H37A C37 H37B 109.5
C36 C37 H37C 109.5
H37A C37 H37C 109.5
H37B C37 H37C 109.5
C36 C38 H38A 109.5
C36 C38 H38B 109.5
H38A C38 H38B 109.5
C36 C38 H38C 109.5
H38A C38 H38C 109.5
H38B C38 H38C 109.5
N5 C39 N6 117.5(3)
N5 C39 Yb1 58.72(15)
N6 C39 Yb1 58.85(14)
N5 C39 H39 121.2
N6 C39 H39 121.2
Yb1 C39 H39 177.7
C41 C40 C45 120.9(3)
C41 C40 N6 119.5(3)
C45 C40 N6 119.5(3)
C42 C41 C40 117.9(3)
C42 C41 C46 121.0(3)
C40 C41 C46 121.1(3)
C43 C42 C41 122.0(4)
C43 C42 H42 119.0
C41 C42 H42 119.0
C42 C43 C44 120.5(4)
C42 C43 H43 119.7
C44 C43 H43 119.7
C43 C44 C45 121.6(4)
C43 C44 H44 119.2
C45 C44 H44 119.2
C44 C45 C40 117.0(4)
C44 C45 C49 119.9(3)
C40 C45 C49 123.0(3)
C47 C46 C48 111.9(4)
C47 C46 C41 110.8(3)
C48 C46 C41 113.5(4)
C47 C46 H46 106.8
C48 C46 H46 106.8
C41 C46 H46 106.8
C46 C47 H47A 109.5
C46 C47 H47B 109.5
H47A C47 H47B 109.5
C46 C47 H47C 109.5
H47A C47 H47C 109.5
H47B C47 H47C 109.5
C46 C48 H48A 109.5
C46 C48 H48B 109.5
H48A C48 H48B 109.5
C46 C48 H48C 109.5
H48A C48 H48C 109.5
H48B C48 H48C 109.5
C45 C49 C51 112.5(5)
C45 C49 C50 111.6(4)
C51 C49 C50 110.3(5)
C45 C49 H49 107.4
C51 C49 H49 107.4
C50 C49 H49 107.4
C49 C50 H50A 109.5
C49 C50 H50B 109.5
H50A C50 H50B 109.5
C49 C50 H50C 109.5
H50A C50 H50C 109.5
H50B C50 H50C 109.5
C49 C51 H51A 109.5
C49 C51 H51B 109.5
H51A C51 H51B 109.5
C49 C51 H51C 109.5
H51A C51 H51C 109.5
H51B C51 H51C 109.5
C53 C52 O1 107.4(4)
C53 C52 H52A 110.2
O1 C52 H52A 110.2
C53 C52 H52B 110.2
O1 C52 H52B 110.2
H52A C52 H52B 108.5
C52 C53 C54 108.8(5)
C52 C53 H53A 109.9
C54 C53 H53A 109.9
C52 C53 H53B 109.9
C54 C53 H53B 109.9
H53A C53 H53B 108.3
C53 C54 C55 108.0(4)
C53 C54 H54A 110.1
C55 C54 H54A 110.1
C53 C54 H54B 110.1
C55 C54 H54B 110.1
H54A C54 H54B 108.4
O1 C55 C54 105.4(4)
O1 C55 H55A 110.7
C54 C55 H55A 110.7
O1 C55 H55B 110.7
C54 C55 H55B 110.7
H55A C55 H55B 108.8
C57 C56 O2 106.3(4)
C57 C56 H56A 110.5
O2 C56 H56A 110.5
C57 C56 H56B 110.5
O2 C56 H56B 110.5
H56A C56 H56B 108.7
C56 C57 C58 109.8(5)
C56 C57 H57A 109.7
C58 C57 H57A 109.7
C56 C57 H57B 109.7
C58 C57 H57B 109.7
H57A C57 H57B 108.2
C57 C58 C59 106.8(4)
C57 C58 H58A 110.4
C59 C58 H58A 110.4
C57 C58 H58B 110.4
C59 C58 H58B 110.4
H58A C58 H58B 108.6
O2 C59 C58 105.5(4)
O2 C59 H59A 110.6
C58 C59 H59A 110.6
O2 C59 H59B 110.6
C58 C59 H59B 110.6
H59A C59 H59B 108.8
C1 N1 C4 104.5(3)
C1 N1 Yb1 123.7(2)
C4 N1 Yb1 131.7(2)
C9 N2 C10 120.6(4)
C14 N3 C17 103.8(3)
C14 N3 Yb1 119.2(2)
C17 N3 Yb1 136.4(2)
C22 N4 C23 111.6(8)
C22' N4' C23 102.6(12)
C39 N5 C27 119.3(2)
C39 N5 Yb1 92.57(17)
C27 N5 Yb1 147.97(18)
C39 N6 C40 120.4(2)
C39 N6 Yb1 92.25(17)
C40 N6 Yb1 147.24(19)
C52 O1 C55 109.2(3)
C52 O1 Yb1 121.3(2)
C55 O1 Yb1 129.5(2)
C59 O2 C56 109.3(3)
C59 O2 Yb1 129.3(2)
C56 O2 Yb1 121.4(2)
N1 Yb1 N3 134.38(10)
N1 Yb1 O1 80.37(9)
N3 Yb1 O1 82.24(9)
N1 Yb1 N5 115.69(9)
N3 Yb1 N5 104.31(10)
O1 Yb1 N5 84.98(9)
N1 Yb1 N6 105.32(9)
N3 Yb1 N6 114.47(9)
O1 Yb1 N6 141.18(9)
N5 Yb1 N6 57.59(8)
N1 Yb1 O2 81.47(9)
N3 Yb1 O2 82.44(10)
O1 Yb1 O2 135.89(9)
N5 Yb1 O2 138.98(8)
N6 Yb1 O2 82.51(8)
N1 Yb1 C39 112.72(9)
N3 Yb1 C39 112.90(10)
O1 Yb1 C39 112.99(9)
N5 Yb1 C39 28.71(8)
N6 Yb1 C39 28.90(8)
O2 Yb1 C39 111.09(9)
N1 Yb1 C14 153.25(10)
N3 Yb1 C14 22.51(10)
O1 Yb1 C14 98.84(9)
N5 Yb1 C14 90.72(10)
N6 Yb1 C14 92.08(10)
O2 Yb1 C14 80.84(9)
C39 Yb1 C14 92.36(10)

loop_
_geom_bond_atom_site_label_1
_geom_bond_atom_site_label_2
_geom_bond_distance
C1 C2 1.364(4)
C1 N1 1.378(4)
C1 H1 0.9300
C2 C3 1.431(5)
C2 C9 1.449(5)
C3 C8 1.396(5)
C3 C4 1.414(5)
C4 N1 1.389(4)
C4 C5 1.397(5)
C5 C6 1.370(5)
C5 H5 0.9300
C6 C7 1.385(7)
C6 H6 0.9300
C7 C8 1.380(7)
C7 H7 0.9300
C8 H8 0.9300
C9 N2 1.251(5)
C9 H9 0.9300
C10 N2 1.483(5)
C10 C12 1.495(7)
C10 C11 1.512(7)
C10 C13 1.519(8)
C11 H11A 0.9600
C11 H11B 0.9600
C11 H11C 0.9600
C12 H12A 0.9600
C12 H12B 0.9600
C12 H12C 0.9600
C13 H13A 0.9600
C13 H13B 0.9600
C13 H13C 0.9600
C14 C15 1.349(5)
C14 N3 1.389(4)
C14 Yb1 3.169(4)
C14 H14 0.9300
C15 C16 1.427(6)
C15 C22 1.456(9)
C15 C22' 1.663(16)
C16 C17 1.401(5)
C16 C21 1.418(7)
C17 C18 1.385(5)
C17 N3 1.391(4)
C18 C19 1.361(6)
C18 H18 0.9300
C19 C20 1.357(10)
C19 H19 0.9300
C20 C21 1.357(10)
C20 H20 0.9300
C21 H21 0.9300
C22 N4 1.254(14)
C22 H22 0.9300
C22' N4' 1.22(2)
C22' H22' 0.9300
C23 C26 1.419(9)
C23 C25 1.454(12)
C23 C24 1.502(12)
C23 N4' 1.527(11)
C23 N4 1.602(10)
C24 H24A 0.9600
C24 H24B 0.9600
C24 H24C 0.9600
C25 H25A 0.9600
C25 H25B 0.9600
C25 H25C 0.9600
C26 H26A 0.9600
C26 H26B 0.9600
C26 H26C 0.9600
C27 C32 1.400(5)
C27 C28 1.407(5)
C27 N5 1.435(4)
C28 C29 1.396(6)
C28 C33 1.506(6)
C29 C30 1.351(7)
C29 H29 0.9300
C30 C31 1.356(7)
C30 H30 0.9300
C31 C32 1.382(5)
C31 H31 0.9300
C32 C36 1.523(6)
C33 C35 1.513(7)
C33 C34 1.514(6)
C33 H33 0.9800
C34 H34A 0.9600
C34 H34B 0.9600
C34 H34C 0.9600
C35 H35A 0.9600
C35 H35B 0.9600
C35 H35C 0.9600
C36 C37 1.500(7)
C36 C38 1.536(6)
C36 H36 0.9800
C37 H37A 0.9600
C37 H37B 0.9600
C37 H37C 0.9600
C38 H38A 0.9600
C38 H38B 0.9600
C38 H38C 0.9600
C39 N5 1.313(4)
C39 N6 1.321(4)
C39 Yb1 2.730(3)
C39 H39 0.9300
C40 C41 1.404(5)
C40 C45 1.414(5)
C40 N6 1.426(4)
C41 C42 1.399(5)
C41 C46 1.508(5)
C42 C43 1.337(6)
C42 H42 0.9300
C43 C44 1.369(6)
C43 H43 0.9300
C44 C45 1.404(5)
C44 H44 0.9300
C45 C49 1.513(6)
C46 C47 1.493(6)
C46 C48 1.500(6)
C46 H46 0.9800
C47 H47A 0.9600
C47 H47B 0.9600
C47 H47C 0.9600
C48 H48A 0.9600
C48 H48B 0.9600
C48 H48C 0.9600
C49 C51 1.514(7)
C49 C50 1.520(8)
C49 H49 0.9800
C50 H50A 0.9600
C50 H50B 0.9600
C50 H50C 0.9600
C51 H51A 0.9600
C51 H51B 0.9600
C51 H51C 0.9600
C52 C53 1.425(7)
C52 O1 1.453(4)
C52 H52A 0.9700
C52 H52B 0.9700
C53 C54 1.450(8)
C53 H53A 0.9700
C53 H53B 0.9700
C54 C55 1.480(6)
C54 H54A 0.9700
C54 H54B 0.9700
C55 O1 1.465(4)
C55 H55A 0.9700
C55 H55B 0.9700
C56 C57 1.410(7)
C56 O2 1.472(4)
C56 H56A 0.9700
C56 H56B 0.9700
C57 C58 1.440(8)
C57 H57A 0.9700
C57 H57B 0.9700
C58 C59 1.482(7)
C58 H58A 0.9700
C58 H58B 0.9700
C59 O2 1.445(4)
C59 H59A 0.9700
C59 H59B 0.9700
N1 Yb1 2.249(3)
N3 Yb1 2.250(3)
N5 Yb1 2.336(2)
N6 Yb1 2.339(2)
O1 Yb1 2.331(2)
O2 Yb1 2.339(2)

loop_
_geom_torsion_atom_site_label_1
_geom_torsion_atom_site_label_2
_geom_torsion_atom_site_label_3
_geom_torsion_atom_site_label_4
_geom_torsion
N1 C1 C2 C3 -0.6(4)
N1 C1 C2 C9 -177.5(3)
C1 C2 C3 C8 179.6(5)
C9 C2 C3 C8 -3.5(7)
C1 C2 C3 C4 -0.4(4)
C9 C2 C3 C4 176.5(3)
C8 C3 C4 N1 -178.8(4)
C2 C3 C4 N1 1.3(4)
C8 C3 C4 C5 2.3(6)
C2 C3 C4 C5 -177.7(3)
N1 C4 C5 C6 -179.4(4)
C3 C4 C5 C6 -0.6(6)
C4 C5 C6 C7 -1.7(8)
C5 C6 C7 C8 2.4(9)
C6 C7 C8 C3 -0.7(9)
C4 C3 C8 C7 -1.6(7)
C2 C3 C8 C7 178.3(5)
C1 C2 C9 N2 3.0(6)
C3 C2 C9 N2 -173.3(4)
N3 C14 C15 C16 -0.1(5)
Yb1 C14 C15 C16 9.0(7)
N3 C14 C15 C22 179.9(5)
Yb1 C14 C15 C22 -171.0(5)
N3 C14 C15 C22' 178.3(6)
Yb1 C14 C15 C22' -172.6(7)
C14 C15 C16 C17 0.0(4)
C22 C15 C16 C17 -180.0(4)
C22' C15 C16 C17 -177.2(11)
C14 C15 C16 C21 179.2(5)
C22 C15 C16 C21 -0.8(7)
C22' C15 C16 C21 2.0(13)
C21 C16 C17 C18 -0.3(5)
C15 C16 C17 C18 179.0(3)
C21 C16 C17 N3 -179.3(3)
C15 C16 C17 N3 0.1(4)
N3 C17 C18 C19 178.8(4)
C16 C17 C18 C19 0.0(6)
C17 C18 C19 C20 0.4(8)
C18 C19 C20 C21 -0.4(10)
C19 C20 C21 C16 0.1(10)
C17 C16 C21 C20 0.3(7)
C15 C16 C21 C20 -178.8(5)
C14 C15 C22 N4 -2.7(10)
C16 C15 C22 N4 177.3(7)
C22' C15 C22 N4 0.4(14)
C14 C15 C22' N4' 178.1(10)
C16 C15 C22' N4' -4.7(19)
C22 C15 C22' N4' 0.4(7)
C32 C27 C28 C29 -0.1(5)
N5 C27 C28 C29 176.8(3)
C32 C27 C28 C33 177.8(3)
N5 C27 C28 C33 -5.3(5)
C27 C28 C29 C30 -0.4(6)
C33 C28 C29 C30 -178.4(4)
C28 C29 C30 C31 1.0(8)
C29 C30 C31 C32 -0.9(8)
C30 C31 C32 C27 0.4(7)
C30 C31 C32 C36 -178.5(5)
C28 C27 C32 C31 0.1(5)
N5 C27 C32 C31 -176.7(3)
C28 C27 C32 C36 179.0(3)
N5 C27 C32 C36 2.1(5)
C29 C28 C33 C35 79.1(5)
C27 C28 C33 C35 -98.7(4)
C29 C28 C33 C34 -45.4(6)
C27 C28 C33 C34 136.8(4)
C31 C32 C36 C37 -53.8(6)
C27 C32 C36 C37 127.3(5)
C31 C32 C36 C38 71.9(5)
C27 C32 C36 C38 -106.9(4)
C45 C40 C41 C42 -0.1(5)
N6 C40 C41 C42 -177.0(3)
C45 C40 C41 C46 -178.7(3)
N6 C40 C41 C46 4.5(5)
C40 C41 C42 C43 -0.2(6)
C46 C41 C42 C43 178.3(4)
C41 C42 C43 C44 0.4(7)
C42 C43 C44 C45 -0.1(7)
C43 C44 C45 C40 -0.3(6)
C43 C44 C45 C49 179.4(4)
C41 C40 C45 C44 0.4(5)
N6 C40 C45 C44 177.2(3)
C41 C40 C45 C49 -179.3(4)
N6 C40 C45 C49 -2.4(5)
C42 C41 C46 C47 -87.6(5)
C40 C41 C46 C47 90.9(4)
C42 C41 C46 C48 39.2(5)
C40 C41 C46 C48 -142.3(4)
C44 C45 C49 C51 -58.3(6)
C40 C45 C49 C51 121.4(4)
C44 C45 C49 C50 66.4(6)
C40 C45 C49 C50 -114.0(5)
O1 C52 C53 C54 -11.4(8)
C52 C53 C54 C55 9.7(9)
C53 C54 C55 O1 -4.0(7)
O2 C56 C57 C58 -12.0(8)
C56 C57 C58 C59 15.9(9)
C57 C58 C59 O2 -13.0(7)
C2 C1 N1 C4 1.3(4)
C2 C1 N1 Yb1 178.4(2)
C5 C4 N1 C1 177.3(4)
C3 C4 N1 C1 -1.6(4)
C5 C4 N1 Yb1 0.6(6)
C3 C4 N1 Yb1 -178.3(2)
C2 C9 N2 C10 180.0(4)
C12 C10 N2 C9 -138.1(5)
C11 C10 N2 C9 106.1(5)
C13 C10 N2 C9 -16.6(7)
C15 C14 N3 C17 0.1(4)
Yb1 C14 N3 C17 -172.7(4)
C15 C14 N3 Yb1 172.8(3)
C18 C17 N3 C14 -179.0(4)
C16 C17 N3 C14 -0.1(4)
C18 C17 N3 Yb1 10.3(6)
C16 C17 N3 Yb1 -170.8(3)
C15 C22 N4 C23 179.5(5)
C26 C23 N4 C22 -102.9(11)
C25 C23 N4 C22 136.2(10)
C24 C23 N4 C22 24.4(13)
N4' C23 N4 C22 0.8(7)
C15 C22' N4' C23 -179.0(8)
C26 C23 N4' C22' 91.2(12)
C25 C23 N4' C22' -57.9(14)
C24 C23 N4' C22' -161.3(11)
N4 C23 N4' C22' -0.1(11)
N6 C39 N5 C27 179.3(3)
Yb1 C39 N5 C27 176.6(3)
N6 C39 N5 Yb1 2.7(3)
C32 C27 N5 C39 -80.7(4)
C28 C27 N5 C39 102.4(3)
C32 C27 N5 Yb1 93.0(5)
C28 C27 N5 Yb1 -83.9(5)
N5 C39 N6 C40 -179.7(3)
Yb1 C39 N6 C40 -177.0(3)
N5 C39 N6 Yb1 -2.7(3)
C41 C40 N6 C39 -100.5(4)
C45 C40 N6 C39 82.6(4)
C41 C40 N6 Yb1 85.1(4)
C45 C40 N6 Yb1 -91.8(4)
C53 C52 O1 C55 8.8(6)
C53 C52 O1 Yb1 -170.0(4)
C54 C55 O1 C52 -2.9(5)
C54 C55 O1 Yb1 175.8(3)
C58 C59 O2 C56 5.9(5)
C58 C59 O2 Yb1 -175.7(3)
C57 C56 O2 C59 3.5(6)
C57 C56 O2 Yb1 -175.0(4)
C1 N1 Yb1 N3 -159.8(2)
C4 N1 Yb1 N3 16.4(4)
C1 N1 Yb1 O1 -90.7(3)
C4 N1 Yb1 O1 85.4(3)
C1 N1 Yb1 N5 -11.1(3)
C4 N1 Yb1 N5 165.1(3)
C1 N1 Yb1 N6 49.9(3)
C4 N1 Yb1 N6 -133.9(3)
C1 N1 Yb1 O2 129.7(3)
C4 N1 Yb1 O2 -54.2(3)
C1 N1 Yb1 C39 20.3(3)
C4 N1 Yb1 C39 -163.5(3)
C1 N1 Yb1 C14 178.7(2)
C4 N1 Yb1 C14 -5.1(4)
C14 N3 Yb1 N1 -154.5(3)
C17 N3 Yb1 N1 15.2(4)
C14 N3 Yb1 O1 137.2(3)
C17 N3 Yb1 O1 -53.1(3)
C14 N3 Yb1 N5 54.4(3)
C17 N3 Yb1 N5 -135.9(3)
C14 N3 Yb1 N6 -6.1(3)
C17 N3 Yb1 N6 163.6(3)
C14 N3 Yb1 O2 -84.3(3)
C17 N3 Yb1 O2 85.4(3)
C14 N3 Yb1 C39 25.5(3)
C17 N3 Yb1 C39 -164.9(3)
C17 N3 Yb1 C14 169.7(5)
C52 O1 Yb1 N1 172.9(3)
C55 O1 Yb1 N1 -5.7(3)
C52 O1 Yb1 N3 -49.5(3)
C55 O1 Yb1 N3 132.0(3)
C52 O1 Yb1 N5 55.7(3)
C55 O1 Yb1 N5 -122.8(3)
C52 O1 Yb1 N6 70.3(3)
C55 O1 Yb1 N6 -108.2(3)
C52 O1 Yb1 O2 -120.2(3)
C55 O1 Yb1 O2 61.3(4)
C52 O1 Yb1 C39 62.1(3)
C55 O1 Yb1 C39 -116.4(3)
C52 O1 Yb1 C14 -34.2(3)
C55 O1 Yb1 C14 147.3(3)
C39 N5 Yb1 N1 90.81(19)
C27 N5 Yb1 N1 -83.7(4)
C39 N5 Yb1 N3 -111.73(18)
C27 N5 Yb1 N3 73.8(4)
C39 N5 Yb1 O1 167.60(18)
C27 N5 Yb1 O1 -6.9(4)
C39 N5 Yb1 N6 -1.59(16)
C27 N5 Yb1 N6 -176.1(4)
C39 N5 Yb1 O2 -16.8(2)
C27 N5 Yb1 O2 168.7(4)
C27 N5 Yb1 C39 -174.5(5)
C39 N5 Yb1 C14 -93.59(18)
C27 N5 Yb1 C14 91.9(4)
C39 N6 Yb1 N1 -109.43(18)
C40 N6 Yb1 N1 65.8(4)
C39 N6 Yb1 N3 93.45(19)
C40 N6 Yb1 N3 -91.4(4)
C39 N6 Yb1 O1 -15.8(2)
C40 N6 Yb1 O1 159.4(3)
C39 N6 Yb1 N5 1.58(16)
C40 N6 Yb1 N5 176.8(4)
C39 N6 Yb1 O2 171.58(18)
C40 N6 Yb1 O2 -13.2(4)
C40 N6 Yb1 C39 175.2(5)
C39 N6 Yb1 C14 91.11(18)
C40 N6 Yb1 C14 -93.7(4)
C59 O2 Yb1 N1 134.2(3)
C56 O2 Yb1 N1 -47.5(3)
C59 O2 Yb1 N3 -3.0(3)
C56 O2 Yb1 N3 175.3(3)
C59 O2 Yb1 O1 67.6(4)
C56 O2 Yb1 O1 -114.1(3)
C59 O2 Yb1 N5 -106.1(3)
C56 O2 Yb1 N5 72.2(3)
C59 O2 Yb1 N6 -119.0(3)
C56 O2 Yb1 N6 59.3(3)
C59 O2 Yb1 C39 -114.6(3)
C56 O2 Yb1 C39 63.6(3)
C59 O2 Yb1 C14 -25.7(3)
C56 O2 Yb1 C14 152.6(3)
N5 C39 Yb1 N1 -102.33(19)
N6 C39 Yb1 N1 80.44(19)
N5 C39 Yb1 N3 77.72(19)
N6 C39 Yb1 N3 -99.51(19)
N5 C39 Yb1 O1 -13.4(2)
N6 C39 Yb1 O1 169.34(17)
N6 C39 Yb1 N5 -177.2(3)
N5 C39 Yb1 N6 177.2(3)
N5 C39 Yb1 O2 168.28(17)
N6 C39 Yb1 O2 -8.95(19)
N5 C39 Yb1 C14 87.20(18)
N6 C39 Yb1 C14 -90.03(18)
C15 C14 Yb1 N1 29.6(7)
N3 C14 Yb1 N1 43.2(4)
C15 C14 Yb1 N3 -13.6(5)
C15 C14 Yb1 O1 -56.5(6)
N3 C14 Yb1 O1 -42.9(3)
C15 C14 Yb1 N5 -141.6(6)
N3 C14 Yb1 N5 -128.0(3)
C15 C14 Yb1 N6 160.8(6)
N3 C14 Yb1 N6 174.4(3)
C15 C14 Yb1 O2 78.8(6)
N3 C14 Yb1 O2 92.4(3)
C15 C14 Yb1 C39 -170.2(6)
N3 C14 Yb1 C39 -156.6(3)

loop_
_platon_squeeze_void_nr
_platon_squeeze_void_average_x
_platon_squeeze_void_average_y
_platon_squeeze_void_average_z
_platon_squeeze_void_volume
_platon_squeeze_void_count_electrons
_platon_squeeze_void_content
1 -0.055 -0.004 0.500 540 88 ' '
2 0.125 0.921 0.060 20 1 ' '
3 0.154 0.027 0.865 11 0 ' '
4 0.204 0.710 0.984 11 1 ' '
5 0.236 0.849 0.824 10 0 ' '
6 0.474 0.776 0.904 17 1 ' '
7 0.483 0.333 0.944 7 0 ' '
8 0.526 0.224 0.096 17 1 ' '
9 0.517 0.667 0.056 7 1 ' '
10 0.764 0.150 0.176 10 0 ' '
11 0.796 0.288 0.015 11 1 ' '
12 0.875 0.078 0.940 19 1 ' '
13 0.846 0.972 0.135 11 0 ' '
